data_2019949
loop_
_publ_author_name
'Marake, Daniel T.'
'Mokolokolo, Penny P.'
'Visser, Hendrik G.'
'Brink, Alice'

_publ_section_title
;
 Structural comparison of group 7 tricarbonyl complexes of
 2-{[2-(1H-imidazol-4-yl)ethyl]iminomethyl}-5-methylphenolate
;
_journal_coeditor_code LY3011
_journal_issue 6
_journal_name_full 'Acta Crystallographica Section C Structural Chemistry'
_journal_paper_doi 10.1107/S2053229615008360
_journal_volume 71
_journal_year 2015
_chemical_formula_iupac '[Re (C13 H14 N3 O1) (C O)3] , C H4 O'
_chemical_formula_moiety 'C16 H14 N3 O4 Re, C H4 O'
_chemical_formula_sum 'C17 H18 N3 O5 Re'
_chemical_formula_weight 530.54
_chemical_name_systematic
'<i>fac</i>-Tricarbonyl(2-{[2-(1<i>H</i>-imidazol-4-yl-\k<i>N</i>^3^)ethyl]iminomethyl}-5-methylphenolato-\k<i>O</i>)rhenium(I) methanol monosolvate'
_space_group_IT_number 60
_symmetry_cell_setting orthorhombic
_symmetry_space_group_name_Hall '-P 2n 2ab'
_symmetry_space_group_name_H-M 'P b c n'
_atom_sites_solution_hydrogens mixed
_audit_creation_method 'WinGX routine CIF_UPDATE'
_cell_angle_alpha 90
_cell_angle_beta 90
_cell_angle_gamma 90
_cell_formula_units_Z 8
_cell_length_a 28.400(6)
_cell_length_b 9.0380(18)
_cell_length_c 14.390(3)
_cell_measurement_reflns_used 9887
_cell_measurement_temperature 100(2)
_cell_measurement_theta_max 27.72
_cell_measurement_theta_min 2.76
_cell_volume 3693.6(13)
_computing_cell_refinement
;
SAINT-Plus (Bruker, 2004)
;
_computing_data_collection
;
APEX2 (Bruker, 2005)
;
_computing_data_reduction
;
SAINT-Plus and XPREP (Bruker, 2004)
;
_computing_molecular_graphics
;
DIAMOND (Brandenburg & Putz, 2004)
;
_computing_publication_material
;
WinGX (Farrugia, 2012)
;
_computing_structure_refinement
;
SHELXL97 (Sheldrick, 2008)
;
_computing_structure_solution
;
SIR92 (Altomare <i>et al.</i>,  1999)
;
_diffrn_ambient_temperature 100(2)
_diffrn_detector_area_resol_mean 512
_diffrn_measured_fraction_theta_full 0.998
_diffrn_measured_fraction_theta_max 0.998
_diffrn_measurement_device_type
;
Bruker X8 APEXII 4K KappaCCD
;
_diffrn_measurement_method '\w and \f'
_diffrn_radiation_monochromator graphite
_diffrn_radiation_source 'sealed tube'
_diffrn_radiation_type MoK\a
_diffrn_radiation_wavelength 0.71073
_diffrn_reflns_av_R_equivalents 0.0949
_diffrn_reflns_limit_h_max 37
_diffrn_reflns_limit_h_min -37
_diffrn_reflns_limit_k_max 11
_diffrn_reflns_limit_k_min -11
_diffrn_reflns_limit_l_max 18
_diffrn_reflns_limit_l_min -19
_diffrn_reflns_number 69947
_diffrn_reflns_theta_full 25.242
_diffrn_reflns_theta_max 27.993
_diffrn_reflns_theta_min 3.116
_diffrn_standards_decay_% 0
_diffrn_standards_interval_count 0
_diffrn_standards_interval_time 0
_diffrn_standards_number 0
_exptl_absorpt_coefficient_mu 6.612
_exptl_absorpt_correction_T_max 0.4176
_exptl_absorpt_correction_T_min 0.2337
_exptl_absorpt_correction_type multi-scan
_exptl_absorpt_process_details
;
(SADABS; Bruker, 2004)
;
_exptl_crystal_colour yellow
_exptl_crystal_density_diffrn 1.908
_exptl_crystal_density_method 'not measured'
_exptl_crystal_description plate
_exptl_crystal_F_000 2048
_exptl_crystal_size_max 0.31
_exptl_crystal_size_mid 0.31
_exptl_crystal_size_min 0.16
_refine_diff_density_max 1.055
_refine_diff_density_min -0.858
_refine_ls_extinction_method none
_refine_ls_goodness_of_fit_ref 1.023
_refine_ls_hydrogen_treatment mixed
_refine_ls_matrix_type full
_refine_ls_number_constraints 0
_refine_ls_number_parameters 242
_refine_ls_number_reflns 4450
_refine_ls_number_restraints 1
_refine_ls_restrained_S_all 1.023
_refine_ls_R_factor_all 0.0409
_refine_ls_R_factor_gt 0.0275
_refine_ls_shift/su_max 0.005
_refine_ls_shift/su_mean 0
_refine_ls_structure_factor_coef Fsqd
_refine_ls_weighting_details 'w=1/[\s^2^(Fo^2^)+(0.0237P)^2^+6.9735P] where P=(Fo^2^+2Fc^2^)/3'
_refine_ls_weighting_scheme calc
_refine_ls_wR_factor_ref 0.068
_reflns_number_gt 3497
_reflns_number_total 4450
_reflns_threshold_expression 'I > 2\s(I)'
_cod_data_source_file ly3011sup1.cif
_cod_data_source_block I
_cod_database_code 2019949

loop_
_symmetry_equiv_pos_as_xyz
'x, y, z'
'-x+1/2, -y+1/2, z+1/2'
'-x, y, -z+1/2'
'x+1/2, -y+1/2, -z'
'-x, -y, -z'
'x-1/2, y-1/2, -z-1/2'
'x, -y, z-1/2'
'-x-1/2, y-1/2, z'

loop_
_atom_site_type_symbol
_atom_site_label
_atom_site_fract_x
_atom_site_fract_y
_atom_site_fract_z
_atom_site_U_iso_or_equiv
_atom_site_adp_type
_atom_site_calc_flag
_atom_site_occupancy
Re Re1 0.61225(2) 0.66513(2) 0.79099(2) 0.02398(6) Uani d 1
O O41 0.53458(13) 0.8937(4) 0.8267(3) 0.0565(10) Uani d 1
O O1 0.63942(9) 0.6769(3) 0.92923(18) 0.0256(6) Uani d 1
O O42 0.57825(13) 0.6416(4) 0.5896(2) 0.0535(10) Uani d 1
O O43 0.67439(13) 0.9209(4) 0.7231(2) 0.0476(9) Uani d 1
O O5 0.57715(12) 0.2316(4) 0.5542(3) 0.0446(8) Uani d 1
H H5 0.5989 0.2599 0.5188 0.067 Uiso calc 1
N N1 0.66422(11) 0.4915(4) 0.7816(2) 0.0254(7) Uani d 1
N N32 0.56903(11) 0.4803(3) 0.8391(2) 0.0262(7) Uani d 1
N N34 0.50537(13) 0.3633(4) 0.8854(3) 0.0366(9) Uani d 1
C C1 0.70382(13) 0.4915(4) 0.8246(3) 0.0242(8) Uani d 1
H H1 0.7252 0.4135 0.8112 0.029 Uiso calc 1
C C41 0.56374(17) 0.8090(5) 0.8124(3) 0.0358(11) Uani d 1
C C42 0.59057(16) 0.6480(5) 0.6669(3) 0.0340(10) Uani d 1
C C2 0.65135(15) 0.3573(5) 0.7301(3) 0.0319(10) Uani d 1
H H2A 0.6801 0.3023 0.7123 0.038 Uiso calc 1
H H2B 0.6343 0.3844 0.6726 0.038 Uiso calc 1
C C43 0.65167(16) 0.8242(5) 0.7498(3) 0.0309(9) Uani d 1
C C3 0.62036(15) 0.2608(5) 0.7908(3) 0.0332(10) Uani d 1
H H3A 0.6119 0.171 0.7551 0.04 Uiso calc 1
H H3B 0.6391 0.2284 0.8451 0.04 Uiso calc 1
C C5 0.57604(19) 0.0748(6) 0.5561(4) 0.0512(13) Uani d 1
H H5A 0.5737 0.0369 0.4925 0.077 Uiso calc 1
H H5B 0.5487 0.0417 0.5921 0.077 Uiso calc 1
H H5C 0.6049 0.0376 0.5851 0.077 Uiso calc 1
C C11 0.71850(14) 0.6013(4) 0.8919(3) 0.0237(8) Uani d 1
C C12 0.68576(14) 0.6855(4) 0.9436(3) 0.0232(8) Uani d 1
C C13 0.70319(14) 0.7782(4) 1.0141(3) 0.0249(8) Uani d 1
H H13 0.6816 0.836 1.0491 0.03 Uiso calc 1
C C14 0.75045(15) 0.7881(4) 1.0343(3) 0.0266(9) Uani d 1
C C15 0.78284(15) 0.7030(4) 0.9832(3) 0.0281(9) Uani d 1
H H15 0.8156 0.7091 0.9963 0.034 Uiso calc 1
C C16 0.76661(15) 0.6105(5) 0.9139(3) 0.0277(9) Uani d 1
H H16 0.7885 0.5516 0.8804 0.033 Uiso calc 1
C C31 0.57568(15) 0.3301(4) 0.8260(3) 0.0282(9) Uani d 1
C C33 0.52601(14) 0.4943(5) 0.8750(3) 0.0321(9) Uani d 1
H H33 0.5119 0.586 0.8912 0.038 Uiso calc 1
C C35 0.53635(16) 0.2587(5) 0.8538(3) 0.0354(10) Uani d 1
H H35 0.5311 0.1549 0.8518 0.043 Uiso calc 1
C C141 0.76777(16) 0.8881(5) 1.1103(3) 0.0346(10) Uani d 1
H H14A 0.7518 0.984 1.1058 0.052 Uiso calc 1
H H14B 0.8018 0.9025 1.1038 0.052 Uiso calc 1
H H14C 0.761 0.8432 1.1708 0.052 Uiso calc 1
H H34 0.4775(9) 0.353(5) 0.906(3) 0.038(14) Uiso d 1

loop_
_atom_site_aniso_label
_atom_site_aniso_U_11
_atom_site_aniso_U_22
_atom_site_aniso_U_33
_atom_site_aniso_U_12
_atom_site_aniso_U_13
_atom_site_aniso_U_23
Re1 0.02367(9) 0.02276(9) 0.02550(10) -0.00083(6) -0.00229(6) -0.00093(6)
O41 0.053(2) 0.044(2) 0.073(3) 0.0243(19) -0.015(2) -0.0127(19)
O1 0.0230(14) 0.0291(15) 0.0248(14) 0.0012(12) -0.0015(11) -0.0053(12)
O42 0.055(2) 0.074(3) 0.0311(19) -0.012(2) -0.0132(16) 0.0027(17)
O43 0.055(2) 0.0357(18) 0.052(2) -0.0166(17) 0.0041(17) 0.0035(15)
O5 0.039(2) 0.0409(18) 0.054(2) -0.0010(15) 0.0171(16) 0.0034(16)
N1 0.0245(16) 0.0279(17) 0.0239(17) -0.0011(15) 0.0066(13) -0.0043(14)
N32 0.0250(17) 0.0238(17) 0.0300(18) -0.0036(14) -0.0005(14) -0.0009(14)
N34 0.027(2) 0.040(2) 0.043(2) -0.0066(17) 0.0085(18) -0.0003(17)
C1 0.024(2) 0.027(2) 0.0215(18) -0.0017(17) 0.0064(15) -0.0005(17)
C41 0.038(3) 0.029(2) 0.040(3) 0.000(2) -0.012(2) 0.0001(19)
C42 0.031(2) 0.037(2) 0.033(2) -0.007(2) 0.001(2) 0.008(2)
C2 0.029(2) 0.032(2) 0.035(2) -0.0026(18) 0.0031(18) -0.0129(18)
C43 0.034(2) 0.029(2) 0.030(2) 0.0034(19) -0.0026(19) -0.0043(19)
C3 0.031(2) 0.023(2) 0.046(3) 0.0004(17) -0.0008(19) -0.0082(19)
C5 0.050(3) 0.047(3) 0.056(3) -0.005(3) 0.004(3) 0.007(3)
C11 0.027(2) 0.0218(18) 0.022(2) -0.0018(16) 0.0012(16) 0.0008(16)
C12 0.025(2) 0.0204(19) 0.024(2) 0.0015(15) 0.0012(16) 0.0030(15)
C13 0.031(2) 0.0208(18) 0.023(2) 0.0041(16) -0.0006(16) 0.0003(16)
C14 0.032(2) 0.0238(19) 0.024(2) -0.0007(17) -0.0056(18) 0.0037(16)
C15 0.025(2) 0.032(2) 0.028(2) -0.0014(17) -0.0038(17) 0.0062(17)
C16 0.029(2) 0.028(2) 0.027(2) 0.0020(17) 0.0028(17) 0.0016(17)
C31 0.028(2) 0.027(2) 0.031(2) -0.0015(18) -0.0017(17) -0.0015(18)
C33 0.028(2) 0.031(2) 0.037(2) -0.0036(19) 0.0037(19) -0.0041(19)
C35 0.034(2) 0.025(2) 0.047(3) -0.0033(19) 0.001(2) 0.001(2)
C141 0.039(3) 0.036(2) 0.029(2) -0.002(2) -0.0094(19) -0.0026(19)

loop_
_atom_type_symbol
_atom_type_description
_atom_type_scat_dispersion_real
_atom_type_scat_dispersion_imag
_atom_type_scat_source
C C 0.0033 0.0016 'International Tables Vol C Tables 4.2.6.8 and 6.1.1.4'
H H 0 0 'International Tables Vol C Tables 4.2.6.8 and 6.1.1.4'
N N 0.0061 0.0033 'International Tables Vol C Tables 4.2.6.8 and 6.1.1.4'
O O 0.0106 0.006 'International Tables Vol C Tables 4.2.6.8 and 6.1.1.4'
Re Re -1.0185 7.231 'International Tables Vol C Tables 4.2.6.8 and 6.1.1.4'

loop_
_geom_angle_atom_site_label_1
_geom_angle_atom_site_label_2
_geom_angle_atom_site_label_3
_geom_angle
C42 Re1 C43 87.69(18)
C42 Re1 C41 88.5(2)
C43 Re1 C41 87.74(19)
C42 Re1 O1 177.16(16)
C43 Re1 O1 92.26(15)
C41 Re1 O1 94.35(15)
C42 Re1 N1 95.96(16)
C43 Re1 N1 97.28(16)
C41 Re1 N1 173.41(16)
O1 Re1 N1 81.23(11)
C42 Re1 N32 93.07(16)
C43 Re1 N32 178.42(15)
C41 Re1 N32 93.66(17)
O1 Re1 N32 86.91(11)
N1 Re1 N32 81.26(13)
C12 O1 Re1 120.2(2)
C5 O5 H5 109.5
C1 N1 C2 117.5(4)
C1 N1 Re1 124.6(3)
C2 N1 Re1 117.5(3)
C33 N32 C31 105.7(3)
C33 N32 Re1 124.5(3)
C31 N32 Re1 129.1(3)
C33 N34 C35 107.1(4)
C33 N34 H34 123(3)
C35 N34 H34 130(3)
N1 C1 C11 125.1(4)
N1 C1 H1 117.4
C11 C1 H1 117.4
O41 C41 Re1 178.7(5)
O42 C42 Re1 177.6(4)
N1 C2 C3 109.2(3)
N1 C2 H2A 109.8
C3 C2 H2A 109.8
N1 C2 H2B 109.8
C3 C2 H2B 109.8
H2A C2 H2B 108.3
O43 C43 Re1 178.0(4)
C31 C3 C2 116.4(4)
C31 C3 H3A 108.2
C2 C3 H3A 108.2
C31 C3 H3B 108.2
C2 C3 H3B 108.2
H3A C3 H3B 107.3
O5 C5 H5A 109.5
O5 C5 H5B 109.5
H5A C5 H5B 109.5
O5 C5 H5C 109.5
H5A C5 H5C 109.5
H5B C5 H5C 109.5
C16 C11 C12 119.3(4)
C16 C11 C1 118.1(4)
C12 C11 C1 122.1(4)
O1 C12 C13 119.6(3)
O1 C12 C11 122.4(3)
C13 C12 C11 118.0(4)
C14 C13 C12 122.3(4)
C14 C13 H13 118.9
C12 C13 H13 118.9
C13 C14 C15 119.5(4)
C13 C14 C141 120.8(4)
C15 C14 C141 119.7(4)
C16 C15 C14 119.3(4)
C16 C15 H15 120.3
C14 C15 H15 120.3
C15 C16 C11 121.6(4)
C15 C16 H16 119.2
C11 C16 H16 119.2
C35 C31 N32 108.4(4)
C35 C31 C3 126.8(4)
N32 C31 C3 124.8(4)
N34 C33 N32 111.3(4)
N34 C33 H33 124.3
N32 C33 H33 124.3
C31 C35 N34 107.5(4)
C31 C35 H35 126.3
N34 C35 H35 126.3
C14 C141 H14A 109.5
C14 C141 H14B 109.5
H14A C141 H14B 109.5
C14 C141 H14C 109.5
H14A C141 H14C 109.5
H14B C141 H14C 109.5

loop_
_geom_bond_atom_site_label_1
_geom_bond_atom_site_label_2
_geom_bond_distance
Re1 C42 1.896(5)
Re1 C43 1.916(5)
Re1 C41 1.919(5)
Re1 O1 2.136(3)
Re1 N1 2.159(3)
Re1 N32 2.185(3)
O41 C41 1.146(5)
O1 C12 1.334(5)
O42 C42 1.167(5)
O43 C43 1.153(5)
O5 C5 1.417(6)
O5 H5 0.84
N1 C1 1.283(5)
N1 C2 1.467(5)
N32 C33 1.333(5)
N32 C31 1.383(5)
N34 C33 1.329(5)
N34 C35 1.369(6)
N34 H34 0.851(19)
C1 C11 1.448(5)
C1 H1 0.95
C2 C3 1.516(6)
C2 H2A 0.99
C2 H2B 0.99
C3 C31 1.503(6)
C3 H3A 0.99
C3 H3B 0.99
C5 H5A 0.98
C5 H5B 0.98
C5 H5C 0.98
C11 C16 1.405(6)
C11 C12 1.413(5)
C12 C13 1.406(5)
C13 C14 1.376(6)
C13 H13 0.95
C14 C15 1.406(6)
C14 C141 1.502(5)
C15 C16 1.380(6)
C15 H15 0.95
C16 H16 0.95
C31 C35 1.351(6)
C33 H33 0.95
C35 H35 0.95
C141 H14A 0.98
C141 H14B 0.98
C141 H14C 0.98

loop_
_geom_hbond_atom_site_label_D
_geom_hbond_atom_site_label_H
_geom_hbond_atom_site_label_A
_geom_hbond_site_symmetry_A
_geom_hbond_distance_DH
_geom_hbond_distance_HA
_geom_hbond_distance_DA
_geom_hbond_angle_DHA
O5 H5 O1 7_565 0.84 1.82 2.654(4) 171.8
N34 H34 O5 3_656 0.851(19) 1.98(3) 2.769(5) 153(4)
C35 H35 O41 1_545 0.95 2.39 3.322(6) 166.8

loop_
_geom_torsion_atom_site_label_1
_geom_torsion_atom_site_label_2
_geom_torsion_atom_site_label_3
_geom_torsion_atom_site_label_4
_geom_torsion
C2 N1 C1 C11 -168.2(4)
Re1 N1 C1 C11 5.3(5)
C1 N1 C2 C3 95.4(4)
Re1 N1 C2 C3 -78.5(4)
N1 C2 C3 C31 57.8(5)
N1 C1 C11 C16 -162.9(4)
N1 C1 C11 C12 24.9(6)
Re1 O1 C12 C13 140.6(3)
Re1 O1 C12 C11 -41.2(5)
C16 C11 C12 O1 -176.8(3)
C1 C11 C12 O1 -4.8(6)
C16 C11 C12 C13 1.4(5)
C1 C11 C12 C13 173.5(4)
O1 C12 C13 C14 177.8(3)
C11 C12 C13 C14 -0.5(6)
C12 C13 C14 C15 -0.1(6)
C12 C13 C14 C141 -179.9(4)
C13 C14 C15 C16 -0.2(6)
C141 C14 C15 C16 179.5(4)
C14 C15 C16 C11 1.2(6)
C12 C11 C16 C15 -1.8(6)
C1 C11 C16 C15 -174.2(4)
C33 N32 C31 C35 0.5(5)
Re1 N32 C31 C35 -169.6(3)
C33 N32 C31 C3 -177.0(4)
Re1 N32 C31 C3 13.0(6)
C2 C3 C31 C35 156.8(4)
C2 C3 C31 N32 -26.2(6)
C35 N34 C33 N32 -0.6(5)
C31 N32 C33 N34 0.1(5)
Re1 N32 C33 N34 170.7(3)
N32 C31 C35 N34 -0.8(5)
C3 C31 C35 N34 176.6(4)
C33 N34 C35 C31 0.9(5)

_cod_database_fobs_code 2019949
